data_8106510
loop_
_publ_author_name
'El-Hiti, Gamal A.'
'Smith, Keith'
'Alshammari, Mohammed B.'
'Hegazy, Amany S.'
'Kariuki, Benson M.'

_publ_section_title
;
 Crystal structure of 1,1-dimethyl-3-(4-methoxyphenyl)urea, C10H14N2O2
;
_journal_issue 2
_journal_name_full 'Zeitschrift f\"ur Kristallographie - New Crystal Structures'
_journal_page_first 279
_journal_page_last 281
_journal_paper_doi 10.1515/ncrs-2016-0238
_journal_volume 232
_journal_year 2017
_chemical_formula_moiety 'C10 H14 N2 O2'
_chemical_formula_sum 'C10 H14 N2 O2'
_chemical_formula_weight 194.23
_space_group_crystal_system monoclinic
_space_group_IT_number 14
_space_group_name_Hall '-P 2ybc'
_space_group_name_H-M_alt 'P 1 21/c 1'
_atom_sites_solution_hydrogens mixed
_cell_angle_alpha 90
_cell_angle_beta 91.032(6)
_cell_angle_gamma 90
_cell_formula_units_Z 4
_cell_length_a 14.9185(12)
_cell_length_b 7.7243(6)
_cell_length_c 9.2229(5)
_cell_measurement_reflns_used 1358
_cell_measurement_temperature 293(2)
_cell_measurement_theta_max 27.7680
_cell_measurement_theta_min 5.2420
_cell_volume 1062.63(13)
_computing_cell_refinement 'CrysAlis PRO [17]'
_computing_data_collection 'CrysAlis PRO [17]'
_computing_data_reduction 'CrysAlis PRO [17]'
_computing_molecular_graphics 'Windows [19]'
_computing_publication_material 'WinGX [19] and CHEMDRAW Ultra [20]'
_computing_structure_refinement 'SHELXL2013 [18]'
_computing_structure_solution 'SHELXL2013 [18]'
_diffrn_ambient_temperature 293(2)
_diffrn_measured_fraction_theta_full 0.998
_diffrn_measured_fraction_theta_max 0.846
_diffrn_measurement_device_type 'SuperNova, Dual, Cu at zero, Atlas'
_diffrn_measurement_method '\w scans'
_diffrn_radiation_type MoK\a
_diffrn_radiation_wavelength 0.71073
_diffrn_reflns_av_R_equivalents 0.0205
_diffrn_reflns_av_unetI/netI 0.0329
_diffrn_reflns_Laue_measured_fraction_full 0.998
_diffrn_reflns_Laue_measured_fraction_max 0.846
_diffrn_reflns_limit_h_max 19
_diffrn_reflns_limit_h_min -17
_diffrn_reflns_limit_k_max 7
_diffrn_reflns_limit_k_min -10
_diffrn_reflns_limit_l_max 9
_diffrn_reflns_limit_l_min -12
_diffrn_reflns_number 5082
_diffrn_reflns_point_group_measured_fraction_full 0.998
_diffrn_reflns_point_group_measured_fraction_max 0.846
_diffrn_reflns_theta_full 25.242
_diffrn_reflns_theta_max 29.599
_diffrn_reflns_theta_min 3.687
_diffrn_standards_decay_% 0
_diffrn_standards_interval_count 0
_diffrn_standards_interval_time 0
_diffrn_standards_number 0
_exptl_absorpt_coefficient_mu 0.086
_exptl_absorpt_correction_T_max 0.995
_exptl_absorpt_correction_T_min 0.987
_exptl_absorpt_correction_type gaussian
_exptl_absorpt_process_details
;
CrysAlisPro, Agilent Technologies,
Version 1.171.37.35g (release 09-12-2014 CrysAlis171 .NET)
(compiled Dec  9 2014,15:38:47)
Numerical absorption correction based on gaussian integration over
			a multifaceted crystal model
Empirical absorption correction using spherical harmonics,
 implemented in SCALE3 ABSPACK scaling algorithm.
;
_exptl_crystal_colour colourless
_exptl_crystal_density_diffrn 1.214
_exptl_crystal_description block
_exptl_crystal_F_000 416
_exptl_crystal_size_max 0.286
_exptl_crystal_size_mid 0.133
_exptl_crystal_size_min 0.085
_refine_diff_density_max 0.141
_refine_diff_density_min -0.119
_refine_diff_density_rms 0.030
_refine_ls_extinction_coef 0.014(3)
_refine_ls_extinction_expression Fc^*^=kFc[1+0.001xFc^2^\l^3^/sin(2\q)]^-1/4^
_refine_ls_extinction_method SHELXL
_refine_ls_goodness_of_fit_ref 1.015
_refine_ls_hydrogen_treatment mixed
_refine_ls_matrix_type full
_refine_ls_number_parameters 135
_refine_ls_number_reflns 2534
_refine_ls_number_restraints 0
_refine_ls_restrained_S_all 1.015
_refine_ls_R_factor_all 0.1022
_refine_ls_R_factor_gt 0.0605
_refine_ls_shift/su_max 0.000
_refine_ls_shift/su_mean 0.000
_refine_ls_structure_factor_coef Fsqd
_refine_ls_weighting_details 'w=1/[\s^2^(Fo^2^)+(0.0562P)^2^+0.3032P] where P=(Fo^2^+2Fc^2^)/3'
_refine_ls_weighting_scheme calc
_refine_ls_wR_factor_gt 0.1325
_refine_ls_wR_factor_ref 0.1590
_reflns_Friedel_coverage 0.000
_reflns_Friedel_fraction_full .
_reflns_Friedel_fraction_max .
_reflns_number_gt 1512
_reflns_number_total 2534
_reflns_threshold_expression 'I > 2\s(I)'
_cod_data_source_file suppl_ncrs-2016-0238_suppl.cif
_cod_data_source_block bmk1544
_cod_original_sg_symbol_H-M 'P 21/c'
_cod_database_code 8106510
_shelx_space_group_comment
;
The symmetry employed for this shelxl refinement is uniquely defined
by the following loop, which should always be used as a source of
symmetry information in preference to the above space-group names.
They are only intended as comments.
;
_shelx_estimated_absorpt_t_min 0.976
_shelx_estimated_absorpt_t_max 0.993
_shelxl_version_number 2013-4

loop_
_space_group_symop_operation_xyz
'x, y, z'
'-x, y+1/2, -z+1/2'
'-x, -y, -z'
'x, -y-1/2, z-1/2'

loop_
_atom_site_label
_atom_site_type_symbol
_atom_site_fract_x
_atom_site_fract_y
_atom_site_fract_z
_atom_site_U_iso_or_equiv
_atom_site_adp_type
_atom_site_occupancy
_atom_site_site_symmetry_order
_atom_site_calc_flag
_atom_site_refinement_flags_posn
_atom_site_refinement_flags_adp
_atom_site_refinement_flags_occupancy
_atom_site_disorder_assembly
_atom_site_disorder_group
C1 C 0.24439(13) 0.3566(3) 0.26176(18) 0.0553(5) Uani 1 1 d . . . . .
C2 C 0.24067(15) 0.5161(3) 0.1958(2) 0.0665(6) Uani 1 1 d . . . . .
H2 H 0.2782 0.5391 0.1188 0.080 Uiso 1 1 calc R U . . .
C3 C 0.18216(16) 0.6430(3) 0.2417(2) 0.0710(6) Uani 1 1 d . . . . .
H3 H 0.1799 0.7496 0.1948 0.085 Uiso 1 1 calc R U . . .
C4 C 0.12752(14) 0.6108(3) 0.3569(2) 0.0670(6) Uani 1 1 d . . . . .
C5 C 0.13152(14) 0.4524(3) 0.4251(2) 0.0700(6) Uani 1 1 d . . . . .
H5 H 0.0953 0.4312 0.5042 0.084 Uiso 1 1 calc R U . . .
C6 C 0.18829(14) 0.3253(3) 0.3780(2) 0.0625(6) Uani 1 1 d . . . . .
H6 H 0.1893 0.2180 0.4237 0.075 Uiso 1 1 calc R U . . .
C7 C 0.35326(14) 0.1205(3) 0.29039(19) 0.0556(5) Uani 1 1 d . . . . .
C8 C 0.37929(19) -0.0498(3) 0.0685(2) 0.0848(8) Uani 1 1 d . . . . .
H8A H 0.3156 -0.0574 0.0529 0.127 Uiso 1 1 calc R U . . .
H8B H 0.4063 -0.1596 0.0477 0.127 Uiso 1 1 calc R U . . .
H8C H 0.4034 0.0370 0.0058 0.127 Uiso 1 1 calc R U . . .
C9 C 0.4621(2) -0.1113(4) 0.2971(3) 0.1023(10) Uani 1 1 d . . . . .
H9A H 0.4701 -0.0680 0.3940 0.153 Uiso 1 1 calc R U . . .
H9B H 0.5185 -0.1095 0.2486 0.153 Uiso 1 1 calc R U . . .
H9C H 0.4400 -0.2279 0.3005 0.153 Uiso 1 1 calc R U . . .
C10 C 0.0505(3) 0.8791(4) 0.3308(4) 0.1230(12) Uani 1 1 d . . . . .
H10A H 0.1025 0.9520 0.3381 0.184 Uiso 1 1 calc R U . . .
H10B H -0.0002 0.9389 0.3695 0.184 Uiso 1 1 calc R U . . .
H10C H 0.0387 0.8511 0.2309 0.184 Uiso 1 1 calc R U . . .
N1 N 0.30120(12) 0.2264(2) 0.20641(18) 0.0627(5) Uani 1 1 d . . . . .
N2 N 0.39827(13) -0.0034(2) 0.21882(17) 0.0670(5) Uani 1 1 d . . . . .
O1 O 0.36005(11) 0.1371(2) 0.42292(13) 0.0739(5) Uani 1 1 d . . . . .
O2 O 0.06579(12) 0.7263(3) 0.40972(19) 0.0957(6) Uani 1 1 d . . . . .
H1 H 0.3151(16) 0.237(3) 0.117(3) 0.077(7) Uiso 1 1 d . . . . .

loop_
_atom_site_aniso_label
_atom_site_aniso_U_11
_atom_site_aniso_U_22
_atom_site_aniso_U_33
_atom_site_aniso_U_23
_atom_site_aniso_U_13
_atom_site_aniso_U_12
C1 0.0542(11) 0.0722(13) 0.0396(9) -0.0046(9) 0.0018(8) 0.0007(9)
C2 0.0720(14) 0.0775(14) 0.0505(11) 0.0035(10) 0.0145(9) 0.0035(11)
C3 0.0793(15) 0.0708(14) 0.0633(12) 0.0031(11) 0.0081(11) 0.0060(12)
C4 0.0575(12) 0.0870(16) 0.0566(11) -0.0084(11) 0.0022(9) 0.0114(11)
C5 0.0566(13) 0.1009(18) 0.0527(11) 0.0021(12) 0.0098(9) 0.0037(12)
C6 0.0589(12) 0.0770(14) 0.0518(11) 0.0044(10) 0.0045(9) -0.0035(11)
C7 0.0627(12) 0.0652(12) 0.0393(9) 0.0016(9) 0.0093(8) -0.0006(10)
C8 0.108(2) 0.0904(17) 0.0560(12) -0.0162(12) 0.0093(12) 0.0195(15)
C9 0.133(2) 0.105(2) 0.0693(15) 0.0201(14) 0.0158(15) 0.0513(18)
C10 0.148(3) 0.114(2) 0.107(2) -0.008(2) 0.007(2) 0.059(2)
N1 0.0748(12) 0.0782(12) 0.0353(8) -0.0009(8) 0.0065(8) 0.0123(9)
N2 0.0814(13) 0.0720(11) 0.0477(9) -0.0003(8) 0.0068(8) 0.0149(9)
O1 0.0916(11) 0.0941(11) 0.0361(7) 0.0012(7) 0.0063(7) 0.0183(8)
O2 0.0895(13) 0.1146(15) 0.0834(11) -0.0042(11) 0.0148(9) 0.0376(11)

loop_
_atom_type_symbol
_atom_type_description
_atom_type_scat_dispersion_real
_atom_type_scat_dispersion_imag
_atom_type_scat_source
C C 0.0033 0.0016 'International Tables Vol C Tables 4.2.6.8 and 6.1.1.4'
H H 0.0000 0.0000 'International Tables Vol C Tables 4.2.6.8 and 6.1.1.4'
N N 0.0061 0.0033 'International Tables Vol C Tables 4.2.6.8 and 6.1.1.4'
O O 0.0106 0.0060 'International Tables Vol C Tables 4.2.6.8 and 6.1.1.4'

loop_
_geom_angle_atom_site_label_1
_geom_angle_atom_site_label_2
_geom_angle_atom_site_label_3
_geom_angle
_geom_angle_site_symmetry_1
_geom_angle_site_symmetry_3
C2 C1 C6 118.43(19) . .
C2 C1 N1 119.76(17) . .
C6 C1 N1 121.73(19) . .
C1 C2 C3 121.36(19) . .
C1 C2 H2 119.3 . .
C3 C2 H2 119.3 . .
C4 C3 C2 119.6(2) . .
C4 C3 H3 120.2 . .
C2 C3 H3 120.2 . .
C3 C4 C5 119.6(2) . .
C3 C4 O2 124.5(2) . .
C5 C4 O2 115.94(19) . .
C6 C5 C4 120.83(19) . .
C6 C5 H5 119.6 . .
C4 C5 H5 119.6 . .
C5 C6 C1 120.2(2) . .
C5 C6 H6 119.9 . .
C1 C6 H6 119.9 . .
O1 C7 N2 121.80(19) . .
O1 C7 N1 122.57(18) . .
N2 C7 N1 115.62(16) . .
N2 C8 H8A 109.5 . .
N2 C8 H8B 109.5 . .
H8A C8 H8B 109.5 . .
N2 C8 H8C 109.5 . .
H8A C8 H8C 109.5 . .
H8B C8 H8C 109.5 . .
N2 C9 H9A 109.5 . .
N2 C9 H9B 109.5 . .
H9A C9 H9B 109.5 . .
N2 C9 H9C 109.5 . .
H9A C9 H9C 109.5 . .
H9B C9 H9C 109.5 . .
O2 C10 H10A 109.5 . .
O2 C10 H10B 109.5 . .
H10A C10 H10B 109.5 . .
O2 C10 H10C 109.5 . .
H10A C10 H10C 109.5 . .
H10B C10 H10C 109.5 . .
C7 N1 C1 124.12(16) . .
C7 N1 H1 117.3(16) . .
C1 N1 H1 115.9(16) . .
C7 N2 C9 119.56(18) . .
C7 N2 C8 123.45(18) . .
C9 N2 C8 116.61(19) . .
C4 O2 C10 117.7(2) . .

loop_
_geom_bond_atom_site_label_1
_geom_bond_atom_site_label_2
_geom_bond_distance
_geom_bond_site_symmetry_2
C1 C2 1.374(3) .
C1 C6 1.393(3) .
C1 N1 1.416(3) .
C2 C3 1.384(3) .
C2 H2 0.9300 .
C3 C4 1.374(3) .
C3 H3 0.9300 .
C4 C5 1.377(3) .
C4 O2 1.378(3) .
C5 C6 1.372(3) .
C5 H5 0.9300 .
C6 H6 0.9300 .
C7 O1 1.231(2) .
C7 N2 1.349(2) .
C7 N1 1.360(3) .
C8 N2 1.455(3) .
C8 H8A 0.9600 .
C8 H8B 0.9600 .
C8 H8C 0.9600 .
C9 N2 1.448(3) .
C9 H9A 0.9600 .
C9 H9B 0.9600 .
C9 H9C 0.9600 .
C10 O2 1.404(3) .
C10 H10A 0.9600 .
C10 H10B 0.9600 .
C10 H10C 0.9600 .
N1 H1 0.86(2) .

loop_
_geom_hbond_atom_site_label_D
_geom_hbond_atom_site_label_H
_geom_hbond_atom_site_label_A
_geom_hbond_distance_DH
_geom_hbond_distance_HA
_geom_hbond_distance_DA
_geom_hbond_angle_DHA
_geom_hbond_site_symmetry_A
N1 H1 O1 0.86(2) 2.16(2) 2.966(2) 158(2) 4_565

loop_
_geom_torsion_atom_site_label_1
_geom_torsion_atom_site_label_2
_geom_torsion_atom_site_label_3
_geom_torsion_atom_site_label_4
_geom_torsion
_geom_torsion_site_symmetry_1
_geom_torsion_site_symmetry_2
_geom_torsion_site_symmetry_3
_geom_torsion_site_symmetry_4
C6 C1 C2 C3 -0.7(3) . . . .
N1 C1 C2 C3 176.2(2) . . . .
C1 C2 C3 C4 1.0(3) . . . .
C2 C3 C4 C5 -0.1(3) . . . .
C2 C3 C4 O2 -178.7(2) . . . .
C3 C4 C5 C6 -1.1(3) . . . .
O2 C4 C5 C6 177.6(2) . . . .
C4 C5 C6 C1 1.4(3) . . . .
C2 C1 C6 C5 -0.5(3) . . . .
N1 C1 C6 C5 -177.40(19) . . . .
O1 C7 N1 C1 -5.2(3) . . . .
N2 C7 N1 C1 175.67(19) . . . .
C2 C1 N1 C7 137.6(2) . . . .
C6 C1 N1 C7 -45.6(3) . . . .
O1 C7 N2 C9 -5.2(3) . . . .
N1 C7 N2 C9 173.9(2) . . . .
O1 C7 N2 C8 167.5(2) . . . .
N1 C7 N2 C8 -13.4(3) . . . .
C3 C4 O2 C10 7.5(4) . . . .
C5 C4 O2 C10 -171.1(2) . . . .
